data_7705012
loop_
_publ_author_name
'Mews, N. M.'
'Reimann, M.'
'H\"orner, G'
'Kaupp, M.'
'Schubert, H.'
'Berkefeld, A.'

_publ_section_title
;
 A four-parameter system for rationalising the electronic properties of
 transition metal-radical ligand complexes.
;
_journal_issue 28
_journal_name_full 'Dalton transactions (Cambridge, England : 2003)'
_journal_page_first 9735
_journal_page_last 9742
_journal_paper_doi 10.1039/d0dt02237c
_journal_volume 49
_journal_year 2020
_chemical_formula_sum 'C65.5 H85 P Pd S2'
_chemical_formula_weight 1073.82
_space_group_crystal_system triclinic
_space_group_IT_number 2
_space_group_name_Hall '-P 1'
_space_group_name_H-M_alt 'P -1'
_atom_sites_solution_hydrogens geom
_audit_creation_method SHELXL-2018/1
_audit_update_record
;
2019-10-22 deposited with the CCDC.	2020-07-02 downloaded from the CCDC.
;
_cell_angle_alpha 108.6390(10)
_cell_angle_beta 97.825(2)
_cell_angle_gamma 105.2480(10)
_cell_formula_units_Z 2
_cell_length_a 10.0757(3)
_cell_length_b 16.5651(4)
_cell_length_c 19.5789(6)
_cell_measurement_reflns_used 9520
_cell_measurement_temperature 100.(2)
_cell_measurement_theta_max 27.7916
_cell_measurement_theta_min 2.5512
_cell_volume 2899.46(15)
_computing_cell_refinement 'Bruker SAINT'
_computing_data_collection 'Bruker APEX2'
_computing_data_reduction 'Bruker SAINT'
_computing_structure_refinement 'SHELXL-2018/1 (Sheldrick, 2018)'
_computing_structure_solution 'SHELXT 2014/4 (Sheldrick, 2014)'
_diffrn_ambient_temperature 100(2)
_diffrn_measured_fraction_theta_full 0.998
_diffrn_measured_fraction_theta_max 0.994
_diffrn_measurement_device_type 'Bruker APEX-II CCD'
_diffrn_measurement_method '\f and \w scans'
_diffrn_radiation_type MoK\a
_diffrn_radiation_wavelength 0.71073
_diffrn_reflns_av_R_equivalents 0.0371
_diffrn_reflns_av_unetI/netI 0.0385
_diffrn_reflns_Laue_measured_fraction_full 0.998
_diffrn_reflns_Laue_measured_fraction_max 0.994
_diffrn_reflns_limit_h_max 11
_diffrn_reflns_limit_h_min -13
_diffrn_reflns_limit_k_max 21
_diffrn_reflns_limit_k_min -21
_diffrn_reflns_limit_l_max 25
_diffrn_reflns_limit_l_min -25
_diffrn_reflns_number 59688
_diffrn_reflns_point_group_measured_fraction_full 0.998
_diffrn_reflns_point_group_measured_fraction_max 0.994
_diffrn_reflns_theta_full 25.242
_diffrn_reflns_theta_max 27.485
_diffrn_reflns_theta_min 1.131
_exptl_absorpt_coefficient_mu 0.458
_exptl_absorpt_correction_T_max 0.96
_exptl_absorpt_correction_T_min 0.87
_exptl_absorpt_correction_type multi-scan
_exptl_absorpt_process_details 'SADABS V2008/1 (Bruker AXS)'
_exptl_crystal_colour 'translucent dark red-brown'
_exptl_crystal_density_diffrn 1.230
_exptl_crystal_description block
_exptl_crystal_F_000 1142
_exptl_crystal_size_max 0.347
_exptl_crystal_size_mid 0.169
_exptl_crystal_size_min 0.098
_refine_diff_density_max 0.457
_refine_diff_density_min -0.692
_refine_diff_density_rms 0.096
_refine_ls_extinction_method none
_refine_ls_goodness_of_fit_ref 1.073
_refine_ls_hydrogen_treatment constr
_refine_ls_matrix_type full
_refine_ls_number_parameters 671
_refine_ls_number_reflns 13202
_refine_ls_number_restraints 0
_refine_ls_restrained_S_all 1.073
_refine_ls_R_factor_all 0.0474
_refine_ls_R_factor_gt 0.0304
_refine_ls_shift/su_max 0.002
_refine_ls_shift/su_mean 0.000
_refine_ls_structure_factor_coef Fsqd
_refine_ls_weighting_details 'w=1/[\s^2^(Fo^2^)+(0.0426P)^2^+0.9489P] where P=(Fo^2^+2Fc^2^)/3'
_refine_ls_weighting_scheme calc
_refine_ls_wR_factor_gt 0.0719
_refine_ls_wR_factor_ref 0.0859
_reflns_Friedel_coverage 0.000
_reflns_number_gt 10703
_reflns_number_total 13202
_reflns_threshold_expression 'I > 2\s(I)'
_cod_data_source_file d0dt02237c3.cif
_cod_data_source_block shelx_CCDC5
_cod_original_cell_volume 2899.46(14)
_cod_original_formula_sum 'C65.50 H85 P Pd S2'
_cod_database_code 7705012
_shelx_shelxl_version_number 2018/1
_shelx_space_group_comment
;
The symmetry employed for this shelxl refinement is uniquely defined
by the following loop, which should always be used as a source of
symmetry information in preference to the above space-group names.
They are only intended as comments.
;
_shelx_estimated_absorpt_t_min 0.857
_shelx_estimated_absorpt_t_max 0.956

loop_
_space_group_symop_operation_xyz
'x, y, z'
'-x, -y, -z'

loop_
_atom_site_label
_atom_site_type_symbol
_atom_site_fract_x
_atom_site_fract_y
_atom_site_fract_z
_atom_site_U_iso_or_equiv
_atom_site_adp_type
_atom_site_occupancy
_atom_site_site_symmetry_order
_atom_site_calc_flag
_atom_site_refinement_flags_posn
_atom_site_refinement_flags_adp
_atom_site_refinement_flags_occupancy
_atom_site_disorder_assembly
_atom_site_disorder_group
Pd1 Pd 0.16119(2) 0.46312(2) 0.26126(2) 0.01643(5) Uani 1 1 d . . . . .
S1 S 0.23210(5) 0.61808(3) 0.27845(3) 0.02256(12) Uani 1 1 d . . . . .
S2 S 0.07932(5) 0.31954(3) 0.26989(3) 0.02003(11) Uani 1 1 d . . . . .
P1 P -0.06443(5) 0.47096(3) 0.26170(3) 0.01739(11) Uani 1 1 d . . . . .
C1 C 0.3677(2) 0.65961(13) 0.23705(11) 0.0191(4) Uani 1 1 d . . . . .
C2 C 0.4357(2) 0.60866(13) 0.19210(12) 0.0199(4) Uani 1 1 d . . . . .
C3 C 0.5357(2) 0.64788(13) 0.15929(12) 0.0211(4) Uani 1 1 d . . . . .
H3 H 0.578790 0.611285 0.128086 0.025 Uiso 1 1 calc R U . . .
C4 C 0.5740(2) 0.73933(13) 0.17117(12) 0.0222(4) Uani 1 1 d . . . . .
C5 C 0.5066(2) 0.78933(13) 0.21665(12) 0.0221(4) Uani 1 1 d . . . . .
H5 H 0.530885 0.851884 0.225710 0.027 Uiso 1 1 calc R U . . .
C6 C 0.4053(2) 0.75250(13) 0.24958(12) 0.0208(4) Uani 1 1 d . . . . .
C7 C 0.4024(2) 0.51292(13) 0.18293(12) 0.0198(4) Uani 1 1 d . . . . .
C8 C 0.4024(2) 0.49337(13) 0.24848(12) 0.0186(4) Uani 1 1 d . . . . .
H8 H 0.435917 0.541207 0.295691 0.022 Uiso 1 1 calc R U . . .
C9 C 0.3539(2) 0.40511(13) 0.24402(11) 0.0179(4) Uani 1 1 d . . . . .
H9 H 0.354797 0.392502 0.288101 0.022 Uiso 1 1 calc R U . . .
C10 C 0.3029(2) 0.33338(13) 0.17357(12) 0.0189(4) Uani 1 1 d . . . . .
C11 C 0.3149(2) 0.35268(13) 0.11095(12) 0.0242(5) Uani 1 1 d . . . . .
H11 H 0.289215 0.304872 0.063947 0.029 Uiso 1 1 calc R U . . .
C12 C 0.3649(2) 0.44278(13) 0.11580(12) 0.0246(5) Uani 1 1 d . . . . .
H12 H 0.372705 0.454957 0.072004 0.030 Uiso 1 1 calc R U . . .
C13 C 0.2336(2) 0.24246(13) 0.17192(11) 0.0187(4) Uani 1 1 d . . . . .
C14 C 0.1369(2) 0.23307(12) 0.21637(11) 0.0182(4) Uani 1 1 d . . . . .
C15 C 0.0757(2) 0.14636(13) 0.21737(11) 0.0186(4) Uani 1 1 d . . . . .
C16 C 0.1131(2) 0.07463(13) 0.17585(11) 0.0206(4) Uani 1 1 d . . . . .
H16 H 0.072554 0.017267 0.178299 0.025 Uiso 1 1 calc R U . . .
C17 C 0.2079(2) 0.08255(13) 0.13043(11) 0.0194(4) Uani 1 1 d . . . . .
C18 C 0.2664(2) 0.16793(13) 0.12939(11) 0.0202(4) Uani 1 1 d . . . . .
H18 H 0.330579 0.175960 0.098913 0.024 Uiso 1 1 calc R U . . .
C19 C 0.3388(2) 0.81223(13) 0.29769(12) 0.0217(4) Uani 1 1 d . . . . .
C20 C 0.2190(2) 0.82667(13) 0.26574(13) 0.0247(5) Uani 1 1 d . . . . .
C21 C 0.1619(2) 0.88503(14) 0.31132(13) 0.0272(5) Uani 1 1 d . . . . .
H21 H 0.081803 0.896144 0.289525 0.033 Uiso 1 1 calc R U . . .
C22 C 0.2178(2) 0.92729(13) 0.38709(13) 0.0255(5) Uani 1 1 d . . . . .
C23 C 0.3376(2) 0.91187(13) 0.41746(13) 0.0248(5) Uani 1 1 d . . . . .
H23 H 0.378895 0.941366 0.469283 0.030 Uiso 1 1 calc R U . . .
C24 C 0.3984(2) 0.85463(13) 0.37415(12) 0.0231(5) Uani 1 1 d . . . . .
C25 C -0.0282(2) 0.12982(12) 0.26319(12) 0.0192(4) Uani 1 1 d . . . . .
C26 C 0.0194(2) 0.13492(13) 0.33543(12) 0.0220(4) Uani 1 1 d . . . . .
C27 C -0.0800(2) 0.11392(14) 0.37533(12) 0.0254(5) Uani 1 1 d . . . . .
H27 H -0.048048 0.117293 0.424417 0.030 Uiso 1 1 calc R U . . .
C28 C -0.2246(2) 0.08817(13) 0.34533(13) 0.0260(5) Uani 1 1 d . . . . .
C29 C -0.2689(2) 0.08480(14) 0.27450(13) 0.0264(5) Uani 1 1 d . . . . .
H29 H -0.367451 0.068030 0.253663 0.032 Uiso 1 1 calc R U . . .
C30 C -0.1734(2) 0.10525(13) 0.23250(12) 0.0230(4) Uani 1 1 d . . . . .
C31 C 0.6898(2) 0.78600(13) 0.13991(12) 0.0228(4) Uani 1 1 d . . . . .
C32 C 0.2479(2) 0.00066(13) 0.08872(12) 0.0222(4) Uani 1 1 d . . . . .
C33 C 0.1492(3) 0.77657(15) 0.18433(14) 0.0332(5) Uani 1 1 d . . . . .
H33A H 0.219425 0.786247 0.155193 0.050 Uiso 1 1 calc R U . . .
H33B H 0.072681 0.798810 0.170452 0.050 Uiso 1 1 calc R U . . .
H33C H 0.110047 0.712026 0.174339 0.050 Uiso 1 1 calc R U . . .
C34 C 0.1471(3) 0.98439(15) 0.43605(14) 0.0332(5) Uani 1 1 d . . . . .
H34A H 0.065692 0.988283 0.405181 0.050 Uiso 1 1 calc R U . . .
H34B H 0.215006 1.045010 0.463825 0.050 Uiso 1 1 calc R U . . .
H34C H 0.114807 0.956915 0.470924 0.050 Uiso 1 1 calc R U . . .
C35 C 0.5240(2) 0.83587(15) 0.40950(14) 0.0306(5) Uani 1 1 d . . . . .
H35A H 0.548252 0.868404 0.463387 0.046 Uiso 1 1 calc R U . . .
H35B H 0.605138 0.856017 0.389504 0.046 Uiso 1 1 calc R U . . .
H35C H 0.500021 0.771021 0.398533 0.046 Uiso 1 1 calc R U . . .
C36 C 0.1763(2) 0.16345(16) 0.36913(13) 0.0320(5) Uani 1 1 d . . . . .
H36A H 0.192247 0.176095 0.422554 0.048 Uiso 1 1 calc R U . . .
H36B H 0.225616 0.217852 0.361065 0.048 Uiso 1 1 calc R U . . .
H36C H 0.212978 0.114912 0.345617 0.048 Uiso 1 1 calc R U . . .
C37 C -0.3304(3) 0.06681(17) 0.39003(15) 0.0383(6) Uani 1 1 d . . . . .
H37A H -0.426674 0.043495 0.358369 0.057 Uiso 1 1 calc R U . . .
H37B H -0.319989 0.121720 0.431911 0.057 Uiso 1 1 calc R U . . .
H37C H -0.313229 0.021345 0.408803 0.057 Uiso 1 1 calc R U . . .
C38 C -0.2251(3) 0.10193(17) 0.15575(13) 0.0338(6) Uani 1 1 d . . . . .
H38A H -0.328802 0.084344 0.143539 0.051 Uiso 1 1 calc R U . . .
H38B H -0.195534 0.057747 0.119917 0.051 Uiso 1 1 calc R U . . .
H38C H -0.184885 0.161526 0.153670 0.051 Uiso 1 1 calc R U . . .
C39 C 0.6290(3) 0.82985(18) 0.09061(15) 0.0393(6) Uani 1 1 d . . . . .
H39A H 0.587775 0.872793 0.119432 0.059 Uiso 1 1 calc R U . . .
H39B H 0.555542 0.783146 0.048021 0.059 Uiso 1 1 calc R U . . .
H39C H 0.705037 0.861603 0.072890 0.059 Uiso 1 1 calc R U . . .
C40 C 0.8070(2) 0.85976(14) 0.20491(13) 0.0275(5) Uani 1 1 d . . . . .
H40A H 0.883064 0.888955 0.185800 0.041 Uiso 1 1 calc R U . . .
H40B H 0.844970 0.832889 0.237637 0.041 Uiso 1 1 calc R U . . .
H40C H 0.767889 0.904642 0.232891 0.041 Uiso 1 1 calc R U . . .
C41 C 0.7554(3) 0.72004(15) 0.09493(13) 0.0315(5) Uani 1 1 d . . . . .
H41A H 0.828230 0.751942 0.075590 0.047 Uiso 1 1 calc R U . . .
H41B H 0.681608 0.671719 0.053442 0.047 Uiso 1 1 calc R U . . .
H41C H 0.798562 0.694114 0.126874 0.047 Uiso 1 1 calc R U . . .
C42 C 0.3513(2) 0.02253(15) 0.04200(13) 0.0295(5) Uani 1 1 d . . . . .
H42A H 0.307932 0.042746 0.005446 0.044 Uiso 1 1 calc R U . . .
H42B H 0.374158 -0.031503 0.016188 0.044 Uiso 1 1 calc R U . . .
H42C H 0.438310 0.070406 0.074344 0.044 Uiso 1 1 calc R U . . .
C43 C 0.3208(3) -0.02900(16) 0.14613(14) 0.0349(6) Uani 1 1 d . . . . .
H43A H 0.347537 -0.081403 0.120389 0.052 Uiso 1 1 calc R U . . .
H43B H 0.255440 -0.045079 0.176060 0.052 Uiso 1 1 calc R U . . .
H43C H 0.405881 0.020554 0.178558 0.052 Uiso 1 1 calc R U . . .
C44 C 0.1142(2) -0.07678(14) 0.03785(14) 0.0318(5) Uani 1 1 d . . . . .
H44A H 0.068343 -0.057826 0.001075 0.048 Uiso 1 1 calc R U . . .
H44B H 0.048419 -0.092433 0.067730 0.048 Uiso 1 1 calc R U . . .
H44C H 0.140446 -0.129462 0.012310 0.048 Uiso 1 1 calc R U . . .
C45 C -0.0700(2) 0.58484(13) 0.31072(11) 0.0186(4) Uani 1 1 d . . . . .
H45 H -0.018772 0.623208 0.285874 0.022 Uiso 1 1 calc R U . . .
C46 C -0.2176(2) 0.59546(14) 0.30411(13) 0.0247(5) Uani 1 1 d . . . . .
H46A H -0.271160 0.567014 0.251472 0.030 Uiso 1 1 calc R U . . .
H46B H -0.270717 0.565005 0.332878 0.030 Uiso 1 1 calc R U . . .
C47 C -0.2022(2) 0.69573(14) 0.33389(14) 0.0300(5) Uani 1 1 d . . . . .
H47A H -0.156281 0.724633 0.302179 0.036 Uiso 1 1 calc R U . . .
H47B H -0.297374 0.702287 0.331367 0.036 Uiso 1 1 calc R U . . .
C48 C -0.1144(2) 0.74333(15) 0.41371(14) 0.0315(5) Uani 1 1 d . . . . .
H48A H -0.166757 0.720266 0.446525 0.038 Uiso 1 1 calc R U . . .
H48B H -0.099819 0.808720 0.429542 0.038 Uiso 1 1 calc R U . . .
C49 C 0.0294(2) 0.72860(14) 0.42196(13) 0.0258(5) Uani 1 1 d . . . . .
H49A H 0.086659 0.758421 0.394174 0.031 Uiso 1 1 calc R U . . .
H49B H 0.080708 0.756417 0.474990 0.031 Uiso 1 1 calc R U . . .
C50 C 0.0121(2) 0.62848(13) 0.39280(11) 0.0215(4) Uani 1 1 d . . . . .
H50A H -0.040134 0.598964 0.422384 0.026 Uiso 1 1 calc R U . . .
H50B H 0.106443 0.620470 0.397557 0.026 Uiso 1 1 calc R U . . .
C51 C -0.1744(2) 0.38966(14) 0.29425(12) 0.0225(4) Uani 1 1 d . . . . .
H51 H -0.158267 0.331488 0.268838 0.027 Uiso 1 1 calc R U . . .
C52 C -0.1231(3) 0.41080(14) 0.37752(13) 0.0284(5) Uani 1 1 d . . . . .
H52A H -0.018764 0.425950 0.390825 0.034 Uiso 1 1 calc R U . . .
H52B H -0.147402 0.463425 0.406811 0.034 Uiso 1 1 calc R U . . .
C53 C -0.1935(3) 0.32877(16) 0.39588(14) 0.0353(6) Uani 1 1 d . . . . .
H53A H -0.162568 0.277721 0.369708 0.042 Uiso 1 1 calc R U . . .
H53B H -0.163376 0.343476 0.449931 0.042 Uiso 1 1 calc R U . . .
C54 C -0.3548(3) 0.30133(17) 0.37257(16) 0.0437(7) Uani 1 1 d . . . . .
H54A H -0.397640 0.245624 0.381385 0.052 Uiso 1 1 calc R U . . .
H54B H -0.386279 0.349406 0.403644 0.052 Uiso 1 1 calc R U . . .
C55 C -0.4070(2) 0.28521(16) 0.29147(16) 0.0382(6) Uani 1 1 d . . . . .
H55A H -0.511065 0.271792 0.279700 0.046 Uiso 1 1 calc R U . . .
H55B H -0.386211 0.232190 0.260081 0.046 Uiso 1 1 calc R U . . .
C56 C -0.3362(2) 0.36766(16) 0.27336(16) 0.0364(6) Uani 1 1 d . . . . .
H56A H -0.362372 0.419937 0.301746 0.044 Uiso 1 1 calc R U . . .
H56B H -0.368984 0.354545 0.219750 0.044 Uiso 1 1 calc R U . . .
C57 C -0.1589(2) 0.43980(14) 0.16434(12) 0.0240(5) Uani 1 1 d . . . . .
H57 H -0.259378 0.436592 0.164374 0.029 Uiso 1 1 calc R U . . .
C58 C -0.1618(3) 0.34628(16) 0.11521(14) 0.0395(6) Uani 1 1 d . . . . .
H58A H -0.203132 0.301516 0.136526 0.047 Uiso 1 1 calc R U . . .
H58B H -0.063963 0.346704 0.113324 0.047 Uiso 1 1 calc R U . . .
C59 C -0.2507(4) 0.31972(18) 0.03631(15) 0.0534(8) Uani 1 1 d . . . . .
H59A H -0.249680 0.259942 0.004631 0.064 Uiso 1 1 calc R U . . .
H59B H -0.350174 0.314803 0.038087 0.064 Uiso 1 1 calc R U . . .
C60 C -0.1944(4) 0.3882(2) 0.00220(15) 0.0526(8) Uani 1 1 d . . . . .
H60A H -0.098326 0.389089 -0.004137 0.063 Uiso 1 1 calc R U . . .
H60B H -0.256719 0.370716 -0.047427 0.063 Uiso 1 1 calc R U . . .
C61 C -0.1886(3) 0.48114(18) 0.05123(14) 0.0426(6) Uani 1 1 d . . . . .
H61A H -0.286036 0.481618 0.053197 0.051 Uiso 1 1 calc R U . . .
H61B H -0.146856 0.525346 0.029485 0.051 Uiso 1 1 calc R U . . .
C62 C -0.1000(3) 0.50923(16) 0.13029(13) 0.0325(5) Uani 1 1 d . . . . .
H62A H -0.101672 0.569052 0.161476 0.039 Uiso 1 1 calc R U . . .
H62B H -0.000344 0.514130 0.129029 0.039 Uiso 1 1 calc R U . . .
C100 C 0.5059(8) 0.4454(5) 0.5149(4) 0.0345(12) Uani 0.5 1 d . . P A -1
C101 C 0.3973(8) 0.4547(6) 0.4686(4) 0.0376(14) Uani 0.5 1 d . . P A -1
H101 H 0.306708 0.409501 0.450648 0.045 Uiso 0.5 1 calc R U P A -1
C102 C 0.4208(11) 0.5292(6) 0.4487(4) 0.0464(15) Uani 0.5 1 d . . P A -1
H102 H 0.346314 0.534701 0.416994 0.056 Uiso 0.5 1 calc R U P A -1
C103 C 0.5523(8) 0.5960(5) 0.4747(4) 0.0471(15) Uani 0.5 1 d . . P A -1
H103 H 0.567922 0.647130 0.460875 0.057 Uiso 0.5 1 calc R U P A -1
C104 C 0.6597(7) 0.5879(4) 0.5206(3) 0.0458(15) Uani 0.5 1 d . . P A -1
H104 H 0.750254 0.633122 0.538314 0.055 Uiso 0.5 1 calc R U P A -1
C105 C 0.6354(8) 0.5129(5) 0.5410(4) 0.0365(14) Uani 0.5 1 d . . P A -1
H105 H 0.709664 0.508323 0.573511 0.044 Uiso 0.5 1 calc R U P A -1
C106 C 0.4835(6) 0.3639(4) 0.5360(3) 0.0435(13) Uani 0.5 1 d . . P A -1
H10A H 0.572041 0.368400 0.567062 0.065 Uiso 0.5 1 calc R U P A -1
H10B H 0.454322 0.309420 0.490937 0.065 Uiso 0.5 1 calc R U P A -1
H10C H 0.409464 0.360884 0.563675 0.065 Uiso 0.5 1 calc R U P A -1

loop_
_atom_site_aniso_label
_atom_site_aniso_U_11
_atom_site_aniso_U_22
_atom_site_aniso_U_33
_atom_site_aniso_U_23
_atom_site_aniso_U_13
_atom_site_aniso_U_12
Pd1 0.01626(8) 0.01338(7) 0.02262(9) 0.00812(6) 0.00703(6) 0.00663(5)
S1 0.0205(2) 0.0145(2) 0.0372(3) 0.0118(2) 0.0132(2) 0.00692(19)
S2 0.0216(2) 0.0147(2) 0.0302(3) 0.0113(2) 0.0127(2) 0.00916(19)
P1 0.0169(2) 0.0156(2) 0.0219(3) 0.0081(2) 0.0052(2) 0.00724(19)
C1 0.0175(9) 0.0169(9) 0.0246(11) 0.0103(8) 0.0057(8) 0.0049(8)
C2 0.0204(10) 0.0156(9) 0.0248(11) 0.0083(8) 0.0063(8) 0.0060(8)
C3 0.0223(10) 0.0184(10) 0.0240(11) 0.0087(8) 0.0065(9) 0.0074(8)
C4 0.0215(10) 0.0186(10) 0.0273(12) 0.0114(9) 0.0050(9) 0.0047(8)
C5 0.0237(10) 0.0146(9) 0.0291(12) 0.0109(9) 0.0056(9) 0.0050(8)
C6 0.0198(10) 0.0151(9) 0.0275(12) 0.0089(8) 0.0040(8) 0.0054(8)
C7 0.0186(10) 0.0165(9) 0.0273(11) 0.0097(8) 0.0080(8) 0.0072(8)
C8 0.0133(9) 0.0175(9) 0.0262(11) 0.0062(8) 0.0075(8) 0.0078(7)
C9 0.0181(9) 0.0186(9) 0.0228(11) 0.0100(8) 0.0091(8) 0.0101(8)
C10 0.0193(10) 0.0165(9) 0.0253(11) 0.0093(8) 0.0092(8) 0.0090(8)
C11 0.0315(11) 0.0163(10) 0.0245(12) 0.0059(9) 0.0114(9) 0.0070(8)
C12 0.0320(12) 0.0187(10) 0.0277(12) 0.0119(9) 0.0132(9) 0.0082(9)
C13 0.0211(10) 0.0165(9) 0.0214(11) 0.0093(8) 0.0056(8) 0.0078(8)
C14 0.0211(10) 0.0146(9) 0.0210(11) 0.0075(8) 0.0052(8) 0.0081(8)
C15 0.0194(10) 0.0180(9) 0.0214(11) 0.0088(8) 0.0075(8) 0.0076(8)
C16 0.0251(10) 0.0146(9) 0.0251(11) 0.0096(8) 0.0086(9) 0.0069(8)
C17 0.0238(10) 0.0158(9) 0.0201(11) 0.0065(8) 0.0063(8) 0.0086(8)
C18 0.0232(10) 0.0186(9) 0.0221(11) 0.0092(8) 0.0096(8) 0.0080(8)
C19 0.0222(10) 0.0124(9) 0.0335(12) 0.0116(9) 0.0101(9) 0.0049(8)
C20 0.0255(11) 0.0167(10) 0.0340(13) 0.0125(9) 0.0078(9) 0.0063(8)
C21 0.0242(11) 0.0204(10) 0.0413(14) 0.0153(10) 0.0064(10) 0.0103(9)
C22 0.0270(11) 0.0158(9) 0.0380(13) 0.0123(9) 0.0130(10) 0.0084(8)
C23 0.0272(11) 0.0179(10) 0.0297(12) 0.0098(9) 0.0081(9) 0.0061(8)
C24 0.0221(10) 0.0150(9) 0.0333(13) 0.0107(9) 0.0074(9) 0.0054(8)
C25 0.0230(10) 0.0121(9) 0.0254(11) 0.0079(8) 0.0105(8) 0.0069(8)
C26 0.0280(11) 0.0156(9) 0.0268(11) 0.0097(8) 0.0106(9) 0.0098(8)
C27 0.0392(13) 0.0198(10) 0.0243(12) 0.0111(9) 0.0143(10) 0.0141(9)
C28 0.0341(12) 0.0163(10) 0.0337(13) 0.0110(9) 0.0204(10) 0.0098(9)
C29 0.0228(11) 0.0192(10) 0.0367(13) 0.0100(9) 0.0102(9) 0.0052(8)
C30 0.0269(11) 0.0159(9) 0.0257(12) 0.0070(9) 0.0089(9) 0.0062(8)
C31 0.0244(10) 0.0195(10) 0.0261(12) 0.0128(9) 0.0079(9) 0.0038(8)
C32 0.0269(11) 0.0176(10) 0.0274(12) 0.0091(9) 0.0124(9) 0.0118(8)
C33 0.0349(13) 0.0259(11) 0.0379(14) 0.0111(10) 0.0020(11) 0.0128(10)
C34 0.0343(13) 0.0262(12) 0.0451(15) 0.0139(11) 0.0146(11) 0.0159(10)
C35 0.0304(12) 0.0259(11) 0.0347(13) 0.0091(10) 0.0029(10) 0.0132(9)
C36 0.0326(12) 0.0368(13) 0.0308(13) 0.0178(11) 0.0070(10) 0.0120(10)
C37 0.0463(15) 0.0339(13) 0.0493(16) 0.0238(12) 0.0306(13) 0.0164(11)
C38 0.0294(12) 0.0370(13) 0.0309(13) 0.0133(11) 0.0036(10) 0.0054(10)
C39 0.0315(13) 0.0484(15) 0.0491(16) 0.0367(13) 0.0083(12) 0.0084(11)
C40 0.0250(11) 0.0208(10) 0.0356(13) 0.0114(10) 0.0091(10) 0.0038(9)
C41 0.0376(13) 0.0240(11) 0.0324(13) 0.0118(10) 0.0181(11) 0.0026(10)
C42 0.0370(13) 0.0222(11) 0.0344(13) 0.0093(10) 0.0181(11) 0.0144(10)
C43 0.0414(14) 0.0350(13) 0.0437(15) 0.0212(12) 0.0176(12) 0.0253(11)
C44 0.0335(13) 0.0195(10) 0.0382(14) 0.0031(10) 0.0124(11) 0.0093(9)
C45 0.0196(10) 0.0167(9) 0.0234(11) 0.0092(8) 0.0079(8) 0.0086(8)
C46 0.0219(10) 0.0218(10) 0.0313(12) 0.0068(9) 0.0080(9) 0.0117(8)
C47 0.0280(12) 0.0241(11) 0.0409(14) 0.0092(10) 0.0091(10) 0.0162(9)
C48 0.0356(13) 0.0204(11) 0.0383(14) 0.0053(10) 0.0133(11) 0.0137(9)
C49 0.0293(11) 0.0184(10) 0.0265(12) 0.0054(9) 0.0061(9) 0.0066(9)
C50 0.0244(10) 0.0171(9) 0.0232(11) 0.0063(8) 0.0061(9) 0.0084(8)
C51 0.0189(10) 0.0196(10) 0.0353(13) 0.0150(9) 0.0100(9) 0.0087(8)
C52 0.0363(13) 0.0215(10) 0.0320(13) 0.0121(10) 0.0159(10) 0.0105(9)
C53 0.0505(15) 0.0256(12) 0.0323(14) 0.0150(10) 0.0145(12) 0.0092(11)
C54 0.0494(16) 0.0282(12) 0.0658(19) 0.0244(13) 0.0365(14) 0.0125(11)
C55 0.0222(11) 0.0311(12) 0.0719(19) 0.0298(13) 0.0156(12) 0.0101(10)
C56 0.0211(11) 0.0320(12) 0.0687(18) 0.0309(13) 0.0144(11) 0.0117(10)
C57 0.0260(11) 0.0214(10) 0.0234(11) 0.0063(9) 0.0008(9) 0.0114(9)
C58 0.0527(16) 0.0285(12) 0.0299(14) 0.0013(10) -0.0058(12) 0.0214(12)
C59 0.072(2) 0.0348(14) 0.0361(16) -0.0066(12) -0.0155(14) 0.0283(14)
C60 0.070(2) 0.066(2) 0.0229(14) 0.0067(13) 0.0010(13) 0.0400(17)
C61 0.0576(17) 0.0469(15) 0.0262(13) 0.0149(12) 0.0039(12) 0.0231(13)
C62 0.0400(14) 0.0345(13) 0.0246(12) 0.0131(10) 0.0056(10) 0.0132(11)
C100 0.034(3) 0.035(3) 0.027(3) 0.007(3) 0.010(3) 0.004(3)
C101 0.036(4) 0.041(4) 0.029(3) 0.005(3) 0.009(3) 0.011(3)
C102 0.059(5) 0.057(5) 0.030(4) 0.015(4) 0.016(4) 0.029(4)
C103 0.069(5) 0.040(4) 0.045(4) 0.019(3) 0.027(4) 0.026(4)
C104 0.048(4) 0.040(3) 0.045(4) 0.014(3) 0.013(3) 0.009(3)
C105 0.039(4) 0.035(4) 0.032(3) 0.009(3) 0.011(3) 0.010(3)
C106 0.044(3) 0.045(3) 0.039(3) 0.019(3) 0.013(3) 0.005(3)

loop_
_atom_type_symbol
_atom_type_description
_atom_type_scat_dispersion_real
_atom_type_scat_dispersion_imag
_atom_type_scat_source
C C 0.0033 0.0016 'International Tables Vol C Tables 4.2.6.8 and 6.1.1.4'
H H 0.0000 0.0000 'International Tables Vol C Tables 4.2.6.8 and 6.1.1.4'
P P 0.1023 0.0942 'International Tables Vol C Tables 4.2.6.8 and 6.1.1.4'
S S 0.1246 0.1234 'International Tables Vol C Tables 4.2.6.8 and 6.1.1.4'
Pd Pd -0.9988 1.0072 'International Tables Vol C Tables 4.2.6.8 and 6.1.1.4'

loop_
_geom_angle_atom_site_label_1
_geom_angle_atom_site_label_2
_geom_angle_atom_site_label_3
_geom_angle
_geom_angle_site_symmetry_1
_geom_angle_site_symmetry_3
_geom_angle_publ_flag
P1 Pd1 S2 87.628(18) . . ?
P1 Pd1 S1 86.817(18) . . ?
S2 Pd1 S1 167.460(19) . . ?
P1 Pd1 C9 161.86(5) . . ?
S2 Pd1 C9 76.33(5) . . ?
S1 Pd1 C9 110.55(5) . . ?
P1 Pd1 C8 162.33(5) . . ?
S2 Pd1 C8 109.50(5) . . ?
S1 Pd1 C8 77.21(5) . . ?
C9 Pd1 C8 33.41(6) . . ?
C1 S1 Pd1 118.69(7) . . ?
C14 S2 Pd1 117.74(7) . . ?
C45 P1 C51 109.94(10) . . ?
C45 P1 C57 104.75(9) . . ?
C51 P1 C57 104.82(10) . . ?
C45 P1 Pd1 114.43(6) . . ?
C51 P1 Pd1 114.33(7) . . ?
C57 P1 Pd1 107.63(7) . . ?
C2 C1 C6 117.99(18) . . ?
C2 C1 S1 126.09(14) . . ?
C6 C1 S1 115.88(16) . . ?
C3 C2 C1 121.02(18) . . ?
C3 C2 C7 121.20(19) . . ?
C1 C2 C7 117.73(18) . . ?
C4 C3 C2 121.7(2) . . ?
C4 C3 H3 119.2 . . ?
C2 C3 H3 119.2 . . ?
C5 C4 C3 116.65(19) . . ?
C5 C4 C31 120.11(17) . . ?
C3 C4 C31 123.17(19) . . ?
C4 C5 C6 123.36(18) . . ?
C4 C5 H5 118.3 . . ?
C6 C5 H5 118.3 . . ?
C5 C6 C1 119.32(19) . . ?
C5 C6 C19 119.19(17) . . ?
C1 C6 C19 121.49(18) . . ?
C12 C7 C8 118.75(18) . . ?
C12 C7 C2 124.38(19) . . ?
C8 C7 C2 116.77(18) . . ?
C9 C8 C7 120.44(19) . . ?
C9 C8 Pd1 72.76(11) . . ?
C7 C8 Pd1 105.78(13) . . ?
C9 C8 H8 119.8 . . ?
C7 C8 H8 119.8 . . ?
Pd1 C8 H8 91.4 . . ?
C8 C9 C10 120.01(18) . . ?
C8 C9 Pd1 73.83(11) . . ?
C10 C9 Pd1 104.87(13) . . ?
C8 C9 H9 120.0 . . ?
C10 C9 H9 120.0 . . ?
Pd1 C9 H9 91.3 . . ?
C11 C10 C9 118.86(18) . . ?
C11 C10 C13 123.68(19) . . ?
C9 C10 C13 117.40(18) . . ?
C10 C11 C12 120.7(2) . . ?
C10 C11 H11 119.7 . . ?
C12 C11 H11 119.7 . . ?
C7 C12 C11 120.78(19) . . ?
C7 C12 H12 119.6 . . ?
C11 C12 H12 119.6 . . ?
C18 C13 C14 120.78(17) . . ?
C18 C13 C10 121.23(18) . . ?
C14 C13 C10 117.95(18) . . ?
C13 C14 C15 117.77(18) . . ?
C13 C14 S2 126.00(14) . . ?
C15 C14 S2 116.21(15) . . ?
C16 C15 C14 119.80(18) . . ?
C16 C15 C25 118.58(17) . . ?
C14 C15 C25 121.61(18) . . ?
C15 C16 C17 123.17(18) . . ?
C15 C16 H16 118.4 . . ?
C17 C16 H16 118.4 . . ?
C18 C17 C16 116.48(19) . . ?
C18 C17 C32 123.64(18) . . ?
C16 C17 C32 119.79(17) . . ?
C17 C18 C13 121.97(19) . . ?
C17 C18 H18 119.0 . . ?
C13 C18 H18 119.0 . . ?
C20 C19 C24 120.3(2) . . ?
C20 C19 C6 119.72(19) . . ?
C24 C19 C6 119.97(18) . . ?
C21 C20 C19 118.7(2) . . ?
C21 C20 C33 120.9(2) . . ?
C19 C20 C33 120.4(2) . . ?
C22 C21 C20 122.3(2) . . ?
C22 C21 H21 118.8 . . ?
C20 C21 H21 118.8 . . ?
C21 C22 C23 117.8(2) . . ?
C21 C22 C34 121.2(2) . . ?
C23 C22 C34 120.9(2) . . ?
C24 C23 C22 121.9(2) . . ?
C24 C23 H23 119.1 . . ?
C22 C23 H23 119.1 . . ?
C23 C24 C19 119.06(19) . . ?
C23 C24 C35 120.4(2) . . ?
C19 C24 C35 120.5(2) . . ?
C26 C25 C30 120.08(19) . . ?
C26 C25 C15 119.97(18) . . ?
C30 C25 C15 119.88(19) . . ?
C27 C26 C25 118.9(2) . . ?
C27 C26 C36 121.1(2) . . ?
C25 C26 C36 120.03(19) . . ?
C28 C27 C26 121.8(2) . . ?
C28 C27 H27 119.1 . . ?
C26 C27 H27 119.1 . . ?
C29 C28 C27 118.3(2) . . ?
C29 C28 C37 120.8(2) . . ?
C27 C28 C37 120.9(2) . . ?
C28 C29 C30 121.9(2) . . ?
C28 C29 H29 119.0 . . ?
C30 C29 H29 119.0 . . ?
C29 C30 C25 119.0(2) . . ?
C29 C30 C38 120.6(2) . . ?
C25 C30 C38 120.4(2) . . ?
C41 C31 C40 108.28(18) . . ?
C41 C31 C4 111.67(16) . . ?
C40 C31 C4 108.58(17) . . ?
C41 C31 C39 109.17(19) . . ?
C40 C31 C39 108.60(18) . . ?
C4 C31 C39 110.45(18) . . ?
C42 C32 C17 111.97(16) . . ?
C42 C32 C44 109.02(19) . . ?
C17 C32 C44 110.01(17) . . ?
C42 C32 C43 107.84(18) . . ?
C17 C32 C43 108.29(18) . . ?
C44 C32 C43 109.67(18) . . ?
C20 C33 H33A 109.5 . . ?
C20 C33 H33B 109.5 . . ?
H33A C33 H33B 109.5 . . ?
C20 C33 H33C 109.5 . . ?
H33A C33 H33C 109.5 . . ?
H33B C33 H33C 109.5 . . ?
C22 C34 H34A 109.5 . . ?
C22 C34 H34B 109.5 . . ?
H34A C34 H34B 109.5 . . ?
C22 C34 H34C 109.5 . . ?
H34A C34 H34C 109.5 . . ?
H34B C34 H34C 109.5 . . ?
C24 C35 H35A 109.5 . . ?
C24 C35 H35B 109.5 . . ?
H35A C35 H35B 109.5 . . ?
C24 C35 H35C 109.5 . . ?
H35A C35 H35C 109.5 . . ?
H35B C35 H35C 109.5 . . ?
C26 C36 H36A 109.5 . . ?
C26 C36 H36B 109.5 . . ?
H36A C36 H36B 109.5 . . ?
C26 C36 H36C 109.5 . . ?
H36A C36 H36C 109.5 . . ?
H36B C36 H36C 109.5 . . ?
C28 C37 H37A 109.5 . . ?
C28 C37 H37B 109.5 . . ?
H37A C37 H37B 109.5 . . ?
C28 C37 H37C 109.5 . . ?
H37A C37 H37C 109.5 . . ?
H37B C37 H37C 109.5 . . ?
C30 C38 H38A 109.5 . . ?
C30 C38 H38B 109.5 . . ?
H38A C38 H38B 109.5 . . ?
C30 C38 H38C 109.5 . . ?
H38A C38 H38C 109.5 . . ?
H38B C38 H38C 109.5 . . ?
C31 C39 H39A 109.5 . . ?
C31 C39 H39B 109.5 . . ?
H39A C39 H39B 109.5 . . ?
C31 C39 H39C 109.5 . . ?
H39A C39 H39C 109.5 . . ?
H39B C39 H39C 109.5 . . ?
C31 C40 H40A 109.5 . . ?
C31 C40 H40B 109.5 . . ?
H40A C40 H40B 109.5 . . ?
C31 C40 H40C 109.5 . . ?
H40A C40 H40C 109.5 . . ?
H40B C40 H40C 109.5 . . ?
C31 C41 H41A 109.5 . . ?
C31 C41 H41B 109.5 . . ?
H41A C41 H41B 109.5 . . ?
C31 C41 H41C 109.5 . . ?
H41A C41 H41C 109.5 . . ?
H41B C41 H41C 109.5 . . ?
C32 C42 H42A 109.5 . . ?
C32 C42 H42B 109.5 . . ?
H42A C42 H42B 109.5 . . ?
C32 C42 H42C 109.5 . . ?
H42A C42 H42C 109.5 . . ?
H42B C42 H42C 109.5 . . ?
C32 C43 H43A 109.5 . . ?
C32 C43 H43B 109.5 . . ?
H43A C43 H43B 109.5 . . ?
C32 C43 H43C 109.5 . . ?
H43A C43 H43C 109.5 . . ?
H43B C43 H43C 109.5 . . ?
C32 C44 H44A 109.5 . . ?
C32 C44 H44B 109.5 . . ?
H44A C44 H44B 109.5 . . ?
C32 C44 H44C 109.5 . . ?
H44A C44 H44C 109.5 . . ?
H44B C44 H44C 109.5 . . ?
C46 C45 C50 109.42(17) . . ?
C46 C45 P1 116.17(14) . . ?
C50 C45 P1 114.44(13) . . ?
C46 C45 H45 105.2 . . ?
C50 C45 H45 105.2 . . ?
P1 C45 H45 105.2 . . ?
C47 C46 C45 109.50(17) . . ?
C47 C46 H46A 109.8 . . ?
C45 C46 H46A 109.8 . . ?
C47 C46 H46B 109.8 . . ?
C45 C46 H46B 109.8 . . ?
H46A C46 H46B 108.2 . . ?
C48 C47 C46 111.67(18) . . ?
C48 C47 H47A 109.3 . . ?
C46 C47 H47A 109.3 . . ?
C48 C47 H47B 109.3 . . ?
C46 C47 H47B 109.3 . . ?
H47A C47 H47B 107.9 . . ?
C47 C48 C49 111.47(19) . . ?
C47 C48 H48A 109.3 . . ?
C49 C48 H48A 109.3 . . ?
C47 C48 H48B 109.3 . . ?
C49 C48 H48B 109.3 . . ?
H48A C48 H48B 108.0 . . ?
C50 C49 C48 111.10(17) . . ?
C50 C49 H49A 109.4 . . ?
C48 C49 H49A 109.4 . . ?
C50 C49 H49B 109.4 . . ?
C48 C49 H49B 109.4 . . ?
H49A C49 H49B 108.0 . . ?
C49 C50 C45 109.44(16) . . ?
C49 C50 H50A 109.8 . . ?
C45 C50 H50A 109.8 . . ?
C49 C50 H50B 109.8 . . ?
C45 C50 H50B 109.8 . . ?
H50A C50 H50B 108.2 . . ?
C52 C51 C56 110.06(19) . . ?
C52 C51 P1 113.10(14) . . ?
C56 C51 P1 117.94(15) . . ?
C52 C51 H51 104.8 . . ?
C56 C51 H51 104.8 . . ?
P1 C51 H51 104.8 . . ?
C53 C52 C51 109.68(18) . . ?
C53 C52 H52A 109.7 . . ?
C51 C52 H52A 109.7 . . ?
C53 C52 H52B 109.7 . . ?
C51 C52 H52B 109.7 . . ?
H52A C52 H52B 108.2 . . ?
C54 C53 C52 110.8(2) . . ?
C54 C53 H53A 109.5 . . ?
C52 C53 H53A 109.5 . . ?
C54 C53 H53B 109.5 . . ?
C52 C53 H53B 109.5 . . ?
H53A C53 H53B 108.1 . . ?
C55 C54 C53 112.1(2) . . ?
C55 C54 H54A 109.2 . . ?
C53 C54 H54A 109.2 . . ?
C55 C54 H54B 109.2 . . ?
C53 C54 H54B 109.2 . . ?
H54A C54 H54B 107.9 . . ?
C54 C55 C56 111.5(2) . . ?
C54 C55 H55A 109.3 . . ?
C56 C55 H55A 109.3 . . ?
C54 C55 H55B 109.3 . . ?
C56 C55 H55B 109.3 . . ?
H55A C55 H55B 108.0 . . ?
C55 C56 C51 108.81(18) . . ?
C55 C56 H56A 109.9 . . ?
C51 C56 H56A 109.9 . . ?
C55 C56 H56B 109.9 . . ?
C51 C56 H56B 109.9 . . ?
H56A C56 H56B 108.3 . . ?
C58 C57 C62 110.1(2) . . ?
C58 C57 P1 111.44(15) . . ?
C62 C57 P1 113.63(15) . . ?
C58 C57 H57 107.1 . . ?
C62 C57 H57 107.1 . . ?
P1 C57 H57 107.1 . . ?
C57 C58 C59 109.93(19) . . ?
C57 C58 H58A 109.7 . . ?
C59 C58 H58A 109.7 . . ?
C57 C58 H58B 109.7 . . ?
C59 C58 H58B 109.7 . . ?
H58A C58 H58B 108.2 . . ?
C60 C59 C58 111.7(2) . . ?
C60 C59 H59A 109.3 . . ?
C58 C59 H59A 109.3 . . ?
C60 C59 H59B 109.3 . . ?
C58 C59 H59B 109.3 . . ?
H59A C59 H59B 107.9 . . ?
C61 C60 C59 110.5(2) . . ?
C61 C60 H60A 109.6 . . ?
C59 C60 H60A 109.6 . . ?
C61 C60 H60B 109.6 . . ?
C59 C60 H60B 109.6 . . ?
H60A C60 H60B 108.1 . . ?
C60 C61 C62 111.6(2) . . ?
C60 C61 H61A 109.3 . . ?
C62 C61 H61A 109.3 . . ?
C60 C61 H61B 109.3 . . ?
C62 C61 H61B 109.3 . . ?
H61A C61 H61B 108.0 . . ?
C61 C62 C57 110.5(2) . . ?
C61 C62 H62A 109.6 . . ?
C57 C62 H62A 109.6 . . ?
C61 C62 H62B 109.6 . . ?
C57 C62 H62B 109.6 . . ?
H62A C62 H62B 108.1 . . ?
C105 C100 C101 118.3(6) . . ?
C105 C100 C106 120.4(7) . . ?
C101 C100 C106 121.3(8) . . ?
C102 C101 C100 120.4(6) . . ?
C102 C101 H101 119.8 . . ?
C100 C101 H101 119.8 . . ?
C101 C102 C103 120.5(8) . . ?
C101 C102 H102 119.7 . . ?
C103 C102 H102 119.7 . . ?
C104 C103 C102 119.6(8) . . ?
C104 C103 H103 120.2 . . ?
C102 C103 H103 120.2 . . ?
C103 C104 C105 119.8(7) . . ?
C103 C104 H104 120.1 . . ?
C105 C104 H104 120.1 . . ?
C100 C105 C104 121.4(7) . . ?
C100 C105 H105 119.3 . . ?
C104 C105 H105 119.3 . . ?
C100 C106 H10A 109.5 . . ?
C100 C106 H10B 109.5 . . ?
H10A C106 H10B 109.5 . . ?
C100 C106 H10C 109.5 . . ?
H10A C106 H10C 109.5 . . ?
H10B C106 H10C 109.5 . . ?

loop_
_geom_bond_atom_site_label_1
_geom_bond_atom_site_label_2
_geom_bond_distance
_geom_bond_site_symmetry_2
_geom_bond_publ_flag
Pd1 P1 2.3119(5) . ?
Pd1 S2 2.3724(5) . ?
Pd1 S1 2.3729(5) . ?
Pd1 C9 2.4003(19) . ?
Pd1 C8 2.4137(19) . ?
S1 C1 1.778(2) . ?
S2 C14 1.769(2) . ?
P1 C45 1.843(2) . ?
P1 C51 1.845(2) . ?
P1 C57 1.851(2) . ?
C1 C2 1.397(3) . ?
C1 C6 1.414(3) . ?
C2 C3 1.396(3) . ?
C2 C7 1.477(3) . ?
C3 C4 1.393(3) . ?
C3 H3 0.9500 . ?
C4 C5 1.390(3) . ?
C4 C31 1.534(3) . ?
C5 C6 1.390(3) . ?
C5 H5 0.9500 . ?
C6 C19 1.496(3) . ?
C7 C12 1.370(3) . ?
C7 C8 1.420(3) . ?
C8 C9 1.384(3) . ?
C8 H8 0.9500 . ?
C9 C10 1.420(3) . ?
C9 H9 0.9500 . ?
C10 C11 1.375(3) . ?
C10 C13 1.472(3) . ?
C11 C12 1.411(3) . ?
C11 H11 0.9500 . ?
C12 H12 0.9500 . ?
C13 C18 1.400(3) . ?
C13 C14 1.403(3) . ?
C14 C15 1.414(3) . ?
C15 C16 1.385(3) . ?
C15 C25 1.496(3) . ?
C16 C17 1.400(3) . ?
C16 H16 0.9500 . ?
C17 C18 1.390(3) . ?
C17 C32 1.529(3) . ?
C18 H18 0.9500 . ?
C19 C20 1.396(3) . ?
C19 C24 1.399(3) . ?
C20 C21 1.394(3) . ?
C20 C33 1.505(3) . ?
C21 C22 1.382(3) . ?
C21 H21 0.9500 . ?
C22 C23 1.393(3) . ?
C22 C34 1.510(3) . ?
C23 C24 1.388(3) . ?
C23 H23 0.9500 . ?
C24 C35 1.511(3) . ?
C25 C26 1.398(3) . ?
C25 C30 1.399(3) . ?
C26 C27 1.392(3) . ?
C26 C36 1.511(3) . ?
C27 C28 1.389(3) . ?
C27 H27 0.9500 . ?
C28 C29 1.376(3) . ?
C28 C37 1.511(3) . ?
C29 C30 1.392(3) . ?
C29 H29 0.9500 . ?
C30 C38 1.501(3) . ?
C31 C41 1.526(3) . ?
C31 C40 1.531(3) . ?
C31 C39 1.535(3) . ?
C32 C42 1.525(3) . ?
C32 C44 1.537(3) . ?
C32 C43 1.537(3) . ?
C33 H33A 0.9800 . ?
C33 H33B 0.9800 . ?
C33 H33C 0.9800 . ?
C34 H34A 0.9800 . ?
C34 H34B 0.9800 . ?
C34 H34C 0.9800 . ?
C35 H35A 0.9800 . ?
C35 H35B 0.9800 . ?
C35 H35C 0.9800 . ?
C36 H36A 0.9800 . ?
C36 H36B 0.9800 . ?
C36 H36C 0.9800 . ?
C37 H37A 0.9800 . ?
C37 H37B 0.9800 . ?
C37 H37C 0.9800 . ?
C38 H38A 0.9800 . ?
C38 H38B 0.9800 . ?
C38 H38C 0.9800 . ?
C39 H39A 0.9800 . ?
C39 H39B 0.9800 . ?
C39 H39C 0.9800 . ?
C40 H40A 0.9800 . ?
C40 H40B 0.9800 . ?
C40 H40C 0.9800 . ?
C41 H41A 0.9800 . ?
C41 H41B 0.9800 . ?
C41 H41C 0.9800 . ?
C42 H42A 0.9800 . ?
C42 H42B 0.9800 . ?
C42 H42C 0.9800 . ?
C43 H43A 0.9800 . ?
C43 H43B 0.9800 . ?
C43 H43C 0.9800 . ?
C44 H44A 0.9800 . ?
C44 H44B 0.9800 . ?
C44 H44C 0.9800 . ?
C45 C46 1.536(3) . ?
C45 C50 1.539(3) . ?
C45 H45 1.0000 . ?
C46 C47 1.531(3) . ?
C46 H46A 0.9900 . ?
C46 H46B 0.9900 . ?
C47 C48 1.522(3) . ?
C47 H47A 0.9900 . ?
C47 H47B 0.9900 . ?
C48 C49 1.528(3) . ?
C48 H48A 0.9900 . ?
C48 H48B 0.9900 . ?
C49 C50 1.524(3) . ?
C49 H49A 0.9900 . ?
C49 H49B 0.9900 . ?
C50 H50A 0.9900 . ?
C50 H50B 0.9900 . ?
C51 C52 1.536(3) . ?
C51 C56 1.540(3) . ?
C51 H51 1.0000 . ?
C52 C53 1.534(3) . ?
C52 H52A 0.9900 . ?
C52 H52B 0.9900 . ?
C53 C54 1.528(4) . ?
C53 H53A 0.9900 . ?
C53 H53B 0.9900 . ?
C54 C55 1.515(4) . ?
C54 H54A 0.9900 . ?
C54 H54B 0.9900 . ?
C55 C56 1.538(3) . ?
C55 H55A 0.9900 . ?
C55 H55B 0.9900 . ?
C56 H56A 0.9900 . ?
C56 H56B 0.9900 . ?
C57 C58 1.530(3) . ?
C57 C62 1.536(3) . ?
C57 H57 1.0000 . ?
C58 C59 1.537(3) . ?
C58 H58A 0.9900 . ?
C58 H58B 0.9900 . ?
C59 C60 1.518(4) . ?
C59 H59A 0.9900 . ?
C59 H59B 0.9900 . ?
C60 C61 1.512(4) . ?
C60 H60A 0.9900 . ?
C60 H60B 0.9900 . ?
C61 C62 1.534(3) . ?
C61 H61A 0.9900 . ?
C61 H61B 0.9900 . ?
C62 H62A 0.9900 . ?
C62 H62B 0.9900 . ?
C100 C105 1.378(9) . ?
C100 C101 1.397(9) . ?
C100 C106 1.505(8) . ?
C101 C102 1.382(10) . ?
C101 H101 0.9500 . ?
C102 C103 1.387(11) . ?
C102 H102 0.9500 . ?
C103 C104 1.373(9) . ?
C103 H103 0.9500 . ?
C104 C105 1.395(9) . ?
C104 H104 0.9500 . ?
C105 H105 0.9500 . ?
C106 H10A 0.9800 . ?
C106 H10B 0.9800 . ?
C106 H10C 0.9800 . ?

loop_
_geom_torsion_atom_site_label_1
_geom_torsion_atom_site_label_2
_geom_torsion_atom_site_label_3
_geom_torsion_atom_site_label_4
_geom_torsion
_geom_torsion_site_symmetry_1
_geom_torsion_site_symmetry_2
_geom_torsion_site_symmetry_3
_geom_torsion_site_symmetry_4
_geom_torsion_publ_flag
Pd1 S1 C1 C2 2.3(2) . . . . ?
Pd1 S1 C1 C6 -179.82(12) . . . . ?
C6 C1 C2 C3 -1.3(3) . . . . ?
S1 C1 C2 C3 176.53(16) . . . . ?
C6 C1 C2 C7 176.34(18) . . . . ?
S1 C1 C2 C7 -5.9(3) . . . . ?
C1 C2 C3 C4 1.4(3) . . . . ?
C7 C2 C3 C4 -176.14(19) . . . . ?
C2 C3 C4 C5 -0.7(3) . . . . ?
C2 C3 C4 C31 176.24(19) . . . . ?
C3 C4 C5 C6 -0.1(3) . . . . ?
C31 C4 C5 C6 -177.11(19) . . . . ?
C4 C5 C6 C1 0.2(3) . . . . ?
C4 C5 C6 C19 179.99(19) . . . . ?
C2 C1 C6 C5 0.5(3) . . . . ?
S1 C1 C6 C5 -177.51(15) . . . . ?
C2 C1 C6 C19 -179.31(18) . . . . ?
S1 C1 C6 C19 2.7(3) . . . . ?
C3 C2 C7 C12 -52.5(3) . . . . ?
C1 C2 C7 C12 129.9(2) . . . . ?
C3 C2 C7 C8 131.1(2) . . . . ?
C1 C2 C7 C8 -46.5(3) . . . . ?
C12 C7 C8 C9 -5.4(3) . . . . ?
C2 C7 C8 C9 171.24(17) . . . . ?
C12 C7 C8 Pd1 -84.4(2) . . . . ?
C2 C7 C8 Pd1 92.25(17) . . . . ?
C7 C8 C9 C10 -0.4(3) . . . . ?
Pd1 C8 C9 C10 98.11(17) . . . . ?
C7 C8 C9 Pd1 -98.51(17) . . . . ?
C8 C9 C10 C11 6.0(3) . . . . ?
Pd1 C9 C10 C11 85.6(2) . . . . ?
C8 C9 C10 C13 -171.20(17) . . . . ?
Pd1 C9 C10 C13 -91.54(17) . . . . ?
C9 C10 C11 C12 -5.8(3) . . . . ?
C13 C10 C11 C12 171.22(19) . . . . ?
C8 C7 C12 C11 5.7(3) . . . . ?
C2 C7 C12 C11 -170.7(2) . . . . ?
C10 C11 C12 C7 -0.1(3) . . . . ?
C11 C10 C13 C18 48.9(3) . . . . ?
C9 C10 C13 C18 -134.1(2) . . . . ?
C11 C10 C13 C14 -133.3(2) . . . . ?
C9 C10 C13 C14 43.7(3) . . . . ?
C18 C13 C14 C15 0.8(3) . . . . ?
C10 C13 C14 C15 -177.02(17) . . . . ?
C18 C13 C14 S2 -177.19(15) . . . . ?
C10 C13 C14 S2 5.0(3) . . . . ?
Pd1 S2 C14 C13 3.8(2) . . . . ?
Pd1 S2 C14 C15 -174.22(12) . . . . ?
C13 C14 C15 C16 0.6(3) . . . . ?
S2 C14 C15 C16 178.83(15) . . . . ?
C13 C14 C15 C25 179.86(18) . . . . ?
S2 C14 C15 C25 -1.9(3) . . . . ?
C14 C15 C16 C17 -1.6(3) . . . . ?
C25 C15 C16 C17 179.20(19) . . . . ?
C15 C16 C17 C18 1.0(3) . . . . ?
C15 C16 C17 C32 177.66(19) . . . . ?
C16 C17 C18 C13 0.6(3) . . . . ?
C32 C17 C18 C13 -176.02(19) . . . . ?
C14 C13 C18 C17 -1.4(3) . . . . ?
C10 C13 C18 C17 176.32(18) . . . . ?
C5 C6 C19 C20 87.3(2) . . . . ?
C1 C6 C19 C20 -92.8(2) . . . . ?
C5 C6 C19 C24 -91.5(2) . . . . ?
C1 C6 C19 C24 88.3(2) . . . . ?
C24 C19 C20 C21 1.0(3) . . . . ?
C6 C19 C20 C21 -177.81(18) . . . . ?
C24 C19 C20 C33 -176.07(19) . . . . ?
C6 C19 C20 C33 5.1(3) . . . . ?
C19 C20 C21 C22 -1.5(3) . . . . ?
C33 C20 C21 C22 175.5(2) . . . . ?
C20 C21 C22 C23 1.7(3) . . . . ?
C20 C21 C22 C34 -175.11(19) . . . . ?
C21 C22 C23 C24 -1.4(3) . . . . ?
C34 C22 C23 C24 175.45(19) . . . . ?
C22 C23 C24 C19 0.9(3) . . . . ?
C22 C23 C24 C35 -176.96(19) . . . . ?
C20 C19 C24 C23 -0.7(3) . . . . ?
C6 C19 C24 C23 178.10(18) . . . . ?
C20 C19 C24 C35 177.17(19) . . . . ?
C6 C19 C24 C35 -4.0(3) . . . . ?
C16 C15 C25 C26 87.1(2) . . . . ?
C14 C15 C25 C26 -92.1(2) . . . . ?
C16 C15 C25 C30 -90.0(2) . . . . ?
C14 C15 C25 C30 90.8(2) . . . . ?
C30 C25 C26 C27 0.9(3) . . . . ?
C15 C25 C26 C27 -176.16(18) . . . . ?
C30 C25 C26 C36 -178.65(19) . . . . ?
C15 C25 C26 C36 4.3(3) . . . . ?
C25 C26 C27 C28 0.0(3) . . . . ?
C36 C26 C27 C28 179.6(2) . . . . ?
C26 C27 C28 C29 -0.8(3) . . . . ?
C26 C27 C28 C37 -179.2(2) . . . . ?
C27 C28 C29 C30 0.8(3) . . . . ?
C37 C28 C29 C30 179.2(2) . . . . ?
C28 C29 C30 C25 0.1(3) . . . . ?
C28 C29 C30 C38 -179.3(2) . . . . ?
C26 C25 C30 C29 -1.0(3) . . . . ?
C15 C25 C30 C29 176.12(18) . . . . ?
C26 C25 C30 C38 178.41(19) . . . . ?
C15 C25 C30 C38 -4.5(3) . . . . ?
C5 C4 C31 C41 176.95(19) . . . . ?
C3 C4 C31 C41 0.1(3) . . . . ?
C5 C4 C31 C40 57.6(3) . . . . ?
C3 C4 C31 C40 -119.2(2) . . . . ?
C5 C4 C31 C39 -61.3(3) . . . . ?
C3 C4 C31 C39 121.8(2) . . . . ?
C18 C17 C32 C42 -3.9(3) . . . . ?
C16 C17 C32 C42 179.65(19) . . . . ?
C18 C17 C32 C44 -125.3(2) . . . . ?
C16 C17 C32 C44 58.3(2) . . . . ?
C18 C17 C32 C43 114.9(2) . . . . ?
C16 C17 C32 C43 -61.6(2) . . . . ?
C51 P1 C45 C46 -57.15(18) . . . . ?
C57 P1 C45 C46 54.99(18) . . . . ?
Pd1 P1 C45 C46 172.60(13) . . . . ?
C51 P1 C45 C50 71.92(16) . . . . ?
C57 P1 C45 C50 -175.94(15) . . . . ?
Pd1 P1 C45 C50 -58.33(16) . . . . ?
C50 C45 C46 C47 59.9(2) . . . . ?
P1 C45 C46 C47 -168.59(15) . . . . ?
C45 C46 C47 C48 -56.8(3) . . . . ?
C46 C47 C48 C49 54.2(3) . . . . ?
C47 C48 C49 C50 -54.8(3) . . . . ?
C48 C49 C50 C45 58.1(2) . . . . ?
C46 C45 C50 C49 -60.9(2) . . . . ?
P1 C45 C50 C49 166.75(14) . . . . ?
C45 P1 C51 C52 -61.21(17) . . . . ?
C57 P1 C51 C52 -173.30(15) . . . . ?
Pd1 P1 C51 C52 69.09(16) . . . . ?
C45 P1 C51 C56 69.2(2) . . . . ?
C57 P1 C51 C56 -42.9(2) . . . . ?
Pd1 P1 C51 C56 -160.50(16) . . . . ?
C56 C51 C52 C53 60.4(2) . . . . ?
P1 C51 C52 C53 -165.34(16) . . . . ?
C51 C52 C53 C54 -56.8(3) . . . . ?
C52 C53 C54 C55 54.5(3) . . . . ?
C53 C54 C55 C56 -55.1(3) . . . . ?
C54 C55 C56 C51 57.2(3) . . . . ?
C52 C51 C56 C55 -60.0(3) . . . . ?
P1 C51 C56 C55 168.17(18) . . . . ?
C45 P1 C57 C58 179.10(17) . . . . ?
C51 P1 C57 C58 -65.15(19) . . . . ?
Pd1 P1 C57 C58 56.93(18) . . . . ?
C45 P1 C57 C62 53.98(19) . . . . ?
C51 P1 C57 C62 169.72(17) . . . . ?
Pd1 P1 C57 C62 -68.19(17) . . . . ?
C62 C57 C58 C59 -57.3(3) . . . . ?
P1 C57 C58 C59 175.7(2) . . . . ?
C57 C58 C59 C60 57.4(3) . . . . ?
C58 C59 C60 C61 -56.4(3) . . . . ?
C59 C60 C61 C62 56.0(3) . . . . ?
C60 C61 C62 C57 -56.8(3) . . . . ?
C58 C57 C62 C61 57.2(3) . . . . ?
P1 C57 C62 C61 -176.97(17) . . . . ?
C105 C100 C101 C102 1.0(10) . . . . ?
C106 C100 C101 C102 -178.7(6) . . . . ?
C100 C101 C102 C103 -0.3(10) . . . . ?
C101 C102 C103 C104 0.0(10) . . . . ?
C102 C103 C104 C105 -0.5(9) . . . . ?
C101 C100 C105 C104 -1.5(10) . . . . ?
C106 C100 C105 C104 178.2(6) . . . . ?
C103 C104 C105 C100 1.2(10) . . . . ?
